data_4088262
loop_
_publ_author_name
'Kyri, Andreas W.'
'Schnakenburg, Gregor'
'Streubel, Rainer'

_publ_section_title
;
 C-Trifluoromethyl-Substituted 1,2-Oxaphosphetane Complexes: Synthetic and
 Structural Study
;
_journal_issue 4
_journal_name_full Organometallics
_journal_page_first 563
_journal_paper_doi 10.1021/acs.organomet.5b00974
_journal_volume 35
_journal_year 2016
_chemical_absolute_configuration ad
_chemical_formula_moiety 'C15 H22 F3 O6 P Si2 W'
_chemical_formula_sum 'C15 H22 F3 O6 P Si2 W'
_chemical_formula_weight 626.33
_space_group_IT_number 19
_space_group_name_Hall 'P 2ac 2ab'
_space_group_name_H-M_alt 'P 21 21 21'
_symmetry_cell_setting orthorhombic
_symmetry_space_group_name_Hall 'P 2ac 2ab'
_symmetry_space_group_name_H-M 'P 21 21 21'
_atom_sites_solution_hydrogens geom
_atom_sites_solution_primary direct
_atom_sites_solution_secondary difmap
_audit_creation_method SHELXL-97
_cell_angle_alpha 90.00
_cell_angle_beta 90.00
_cell_angle_gamma 90.00
_cell_formula_units_Z 4
_cell_length_a 9.3854(3)
_cell_length_b 11.0383(2)
_cell_length_c 22.0540(6)
_cell_measurement_reflns_used 3372
_cell_measurement_temperature 123(2)
_cell_measurement_theta_max 29.13
_cell_measurement_theta_min 1.00
_cell_volume 2284.77(10)
_computing_structure_refinement 'SHELXL-97 (Sheldrick, 1997)'
_computing_structure_solution 'SHELXS-97 (Sheldrick, 1990)'
_diffrn_ambient_temperature 123(2)
_diffrn_measured_fraction_theta_full 0.993
_diffrn_measured_fraction_theta_max 0.993
_diffrn_measurement_device_type 'Nonius KappaCCD'
_diffrn_radiation_monochromator graphite
_diffrn_radiation_source 'fine-focus sealed tube'
_diffrn_radiation_type MoK\a
_diffrn_radiation_wavelength 0.71073
_diffrn_reflns_av_R_equivalents 0.0529
_diffrn_reflns_av_sigmaI/netI 0.0490
_diffrn_reflns_limit_h_max 12
_diffrn_reflns_limit_h_min -11
_diffrn_reflns_limit_k_max 14
_diffrn_reflns_limit_k_min -11
_diffrn_reflns_limit_l_max 28
_diffrn_reflns_limit_l_min -29
_diffrn_reflns_number 23791
_diffrn_reflns_theta_full 28.00
_diffrn_reflns_theta_max 28.00
_diffrn_reflns_theta_min 2.61
_exptl_absorpt_coefficient_mu 5.281
_exptl_absorpt_correction_T_max 0.7423
_exptl_absorpt_correction_T_min 0.3194
_exptl_absorpt_correction_type multi-scan
_exptl_absorpt_process_details
;
R.H. Blessing, Acta Cryst. (1995), A51, 33-38
;
_exptl_crystal_colour colourless
_exptl_crystal_density_diffrn 1.821
_exptl_crystal_density_method 'not measured'
_exptl_crystal_description plate
_exptl_crystal_F_000 1216
_exptl_crystal_size_max 0.28
_exptl_crystal_size_mid 0.18
_exptl_crystal_size_min 0.06
_refine_diff_density_max 1.396
_refine_diff_density_min -1.803
_refine_diff_density_rms 0.160
_refine_ls_abs_structure_details 'Flack H D (1983), Acta Cryst. A39, 876-881'
_refine_ls_abs_structure_Flack 0.646(6)
_refine_ls_extinction_method none
_refine_ls_goodness_of_fit_ref 1.017
_refine_ls_hydrogen_treatment constr
_refine_ls_matrix_type full
_refine_ls_number_parameters 260
_refine_ls_number_reflns 5449
_refine_ls_number_restraints 8
_refine_ls_restrained_S_all 1.017
_refine_ls_R_factor_all 0.0340
_refine_ls_R_factor_gt 0.0280
_refine_ls_shift/su_max 0.020
_refine_ls_shift/su_mean 0.001
_refine_ls_structure_factor_coef Fsqd
_refine_ls_weighting_details 'calc w=1/[\s^2^(Fo^2^)+(0.0173P)^2^+0.0000P] where P=(Fo^2^+2Fc^2^)/3'
_refine_ls_weighting_scheme calc
_refine_ls_wR_factor_gt 0.0484
_refine_ls_wR_factor_ref 0.0500
_reflns_number_gt 4986
_reflns_number_total 5449
_reflns_threshold_expression >2sigma(I)
_cod_data_source_file om5b00974_si_001.cif
_cod_data_source_block 3313
_cod_depositor_comments
;
The following automatic conversions were performed:

data item '_exptl_absorpt_correction_type' value 'Multi-Scan' was
changed to 'multi-scan' in accordance with the
/home/saulius/struct/COD-crude-data/automatic-downloads/DataCite-retrospective/ACS/depositions/lib/dictionaries/cif_core.dic
dictionary named 'cif_core.dic' version 2.4.2 last updated on
2011-04-26.

Automatic conversion script
Id: cif_fix_values 6909 2019-04-08 15:41:33Z antanas 
;
_cod_database_code 4088262

loop_
_symmetry_equiv_pos_as_xyz
'x, y, z'
'-x+1/2, -y, z+1/2'
'x+1/2, -y+1/2, -z'
'-x, y+1/2, -z+1/2'

loop_
_atom_site_label
_atom_site_type_symbol
_atom_site_fract_x
_atom_site_fract_y
_atom_site_fract_z
_atom_site_U_iso_or_equiv
_atom_site_adp_type
_atom_site_occupancy
_atom_site_symmetry_multiplicity
_atom_site_calc_flag
_atom_site_refinement_flags
C1 C 0.2188(5) 1.0090(4) 0.48927(19) 0.0243(10) Uani 1 1 d .
H1A H 0.2690 1.0775 0.4687 0.029 Uiso 1 1 calc R
C2 C 0.3194(5) 0.9413(4) 0.53208(18) 0.0246(10) Uani 1 1 d .
H2A H 0.4162 0.9765 0.5347 0.029 Uiso 1 1 calc R
H2B H 0.3232 0.8527 0.5252 0.029 Uiso 1 1 calc R
C3 C 0.1452(6) 0.9294(4) 0.4440(2) 0.0332(12) Uani 1 1 d .
C4 C 0.2844(4) 1.1051(3) 0.63780(17) 0.0170(9) Uani 1 1 d .
H4A H 0.2350 1.0980 0.6778 0.020 Uiso 1 1 calc R
C5 C 0.5238(5) 0.9074(3) 0.6529(2) 0.0278(9) Uani 1 1 d .
H5A H 0.5379 0.8865 0.6101 0.033 Uiso 1 1 calc R
H5B H 0.4458 0.8588 0.6696 0.033 Uiso 1 1 calc R
H5C H 0.6115 0.8907 0.6755 0.033 Uiso 1 1 calc R
C6 C 0.4997(5) 1.1159(4) 0.74019(18) 0.0254(11) Uani 1 1 d .
H6A H 0.4335 1.0688 0.7651 0.030 Uiso 1 1 calc R
H6B H 0.4792 1.2024 0.7449 0.030 Uiso 1 1 calc R
H6C H 0.5977 1.0995 0.7532 0.030 Uiso 1 1 calc R
C7 C 0.6069(5) 1.1566(5) 0.6101(2) 0.0318(10) Uani 1 1 d .
H7A H 0.5955 1.2439 0.6166 0.038 Uiso 1 1 calc R
H7B H 0.5878 1.1374 0.5675 0.038 Uiso 1 1 calc R
H7C H 0.7045 1.1327 0.6203 0.038 Uiso 1 1 calc R
C8 C 0.0430(5) 1.2896(4) 0.6172(2) 0.0314(10) Uani 1 1 d .
H8A H 0.0084 1.2769 0.6586 0.038 Uiso 1 1 calc R
H8B H -0.0025 1.2311 0.5899 0.038 Uiso 1 1 calc R
H8C H 0.0197 1.3721 0.6041 0.038 Uiso 1 1 calc R
C9 C 0.3188(5) 1.3700(4) 0.67327(19) 0.0283(11) Uani 1 1 d .
H9A H 0.4227 1.3614 0.6731 0.034 Uiso 1 1 calc R
H9B H 0.2816 1.3482 0.7133 0.034 Uiso 1 1 calc R
H9C H 0.2934 1.4541 0.6640 0.034 Uiso 1 1 calc R
C10 C 0.3083(5) 1.3092(4) 0.53842(19) 0.0283(11) Uani 1 1 d .
H10A H 0.2498 1.2695 0.5074 0.034 Uiso 1 1 calc R
H10B H 0.4074 1.2824 0.5344 0.034 Uiso 1 1 calc R
H10C H 0.3033 1.3972 0.5332 0.034 Uiso 1 1 calc R
C11 C -0.0822(5) 0.7274(4) 0.69463(19) 0.0239(10) Uani 1 1 d U
C12 C 0.1807(4) 0.8461(4) 0.72332(19) 0.0231(9) Uani 1 1 d .
C13 C -0.0576(5) 0.9884(4) 0.69294(19) 0.0238(10) Uani 1 1 d U
C14 C -0.1017(5) 0.8620(4) 0.58233(19) 0.0270(10) Uani 1 1 d .
C15 C 0.1398(6) 0.7046(4) 0.6089(2) 0.0349(12) Uani 1 1 d .
F1 F 0.0437(4) 0.9896(2) 0.41388(12) 0.0531(8) Uani 1 1 d .
F2 F 0.2385(3) 0.8899(2) 0.40294(12) 0.0457(8) Uani 1 1 d .
F3 F 0.0838(3) 0.8320(2) 0.46931(12) 0.0412(7) Uani 1 1 d .
O1 O 0.1187(3) 1.0535(2) 0.53386(11) 0.0196(6) Uani 1 1 d .
O2 O -0.1520(3) 0.6566(3) 0.71875(13) 0.0333(8) Uani 1 1 d U
O3 O 0.2526(3) 0.8485(3) 0.76483(14) 0.0349(7) Uani 1 1 d .
O4 O -0.1190(4) 1.0649(3) 0.71669(15) 0.0334(8) Uani 1 1 d .
O5 O -0.1851(4) 0.8735(3) 0.54487(15) 0.0389(9) Uani 1 1 d .
O6 O 0.1904(5) 0.6249(3) 0.58552(18) 0.0642(14) Uani 1 1 d .
P P 0.19792(12) 0.98818(9) 0.59428(5) 0.0171(2) Uani 1 1 d .
Si1 Si 0.47856(12) 1.07231(9) 0.65948(5) 0.0202(2) Uani 1 1 d .
Si2 Si 0.24033(13) 1.26797(10) 0.61508(5) 0.0207(3) Uani 1 1 d .
W W 0.043209(18) 0.847892(13) 0.651283(7) 0.01833(5) Uani 1 1 d U

loop_
_atom_site_aniso_label
_atom_site_aniso_U_11
_atom_site_aniso_U_22
_atom_site_aniso_U_33
_atom_site_aniso_U_23
_atom_site_aniso_U_13
_atom_site_aniso_U_12
C1 0.026(3) 0.029(2) 0.018(2) 0.0006(18) 0.002(2) 0.006(2)
C2 0.022(3) 0.033(2) 0.018(2) -0.0026(18) 0.0009(19) 0.003(2)
C3 0.042(3) 0.035(3) 0.023(3) -0.008(2) -0.001(2) 0.019(2)
C4 0.018(2) 0.0200(19) 0.013(2) -0.0016(15) 0.0020(16) -0.0012(16)
C5 0.021(2) 0.033(2) 0.029(2) 0.008(2) 0.006(2) 0.0047(18)
C6 0.022(2) 0.027(2) 0.028(3) -0.0005(17) -0.0036(18) 0.0046(17)
C7 0.023(2) 0.038(2) 0.035(3) 0.010(2) -0.001(2) 0.000(2)
C8 0.030(3) 0.025(2) 0.040(3) -0.0063(18) -0.004(3) 0.010(2)
C9 0.038(3) 0.022(2) 0.026(2) -0.0021(17) -0.004(2) -0.003(2)
C10 0.038(3) 0.023(2) 0.025(2) 0.0043(17) -0.007(2) -0.0015(19)
C11 0.024(3) 0.032(2) 0.015(2) -0.0042(18) -0.0023(18) -0.0012(19)
C12 0.020(2) 0.027(2) 0.022(2) -0.001(2) 0.0048(18) -0.001(2)
C13 0.020(2) 0.028(2) 0.024(2) 0.0009(17) -0.004(2) -0.004(2)
C14 0.028(3) 0.029(3) 0.024(2) 0.003(2) 0.005(2) -0.010(2)
C15 0.054(4) 0.022(2) 0.029(3) 0.008(2) 0.007(3) 0.002(2)
F1 0.068(2) 0.0538(17) 0.0376(16) -0.0161(13) -0.0261(18) 0.0321(18)
F2 0.063(2) 0.0513(18) 0.0226(15) -0.0101(13) 0.0070(15) 0.0183(15)
F3 0.047(2) 0.0353(16) 0.0412(16) -0.0126(13) -0.0033(13) -0.0038(14)
O1 0.0239(17) 0.0198(14) 0.0153(15) -0.0020(11) -0.0012(13) 0.0015(13)
O2 0.0349(19) 0.0407(18) 0.0242(16) 0.0051(16) -0.0002(14) -0.0146(18)
O3 0.0281(19) 0.0472(19) 0.0294(18) 0.0034(17) -0.0055(14) -0.0018(18)
O4 0.0243(19) 0.0327(18) 0.043(2) -0.0110(15) 0.0032(16) 0.0071(15)
O5 0.036(2) 0.051(2) 0.0299(18) 0.0065(16) -0.0114(16) -0.0102(17)
O6 0.111(4) 0.028(2) 0.053(3) 0.0036(18) 0.031(3) 0.027(2)
P 0.0172(6) 0.0167(5) 0.0173(6) 0.0000(4) -0.0004(5) 0.0011(4)
Si1 0.0168(6) 0.0233(5) 0.0206(6) 0.0032(4) 0.0002(5) -0.0002(4)
Si2 0.0233(7) 0.0184(6) 0.0202(6) 0.0002(5) -0.0024(5) -0.0005(5)
W 0.01893(8) 0.01767(8) 0.01838(8) 0.00018(7) 0.00059(8) -0.00130(7)

loop_
_atom_type_symbol
_atom_type_description
_atom_type_scat_dispersion_real
_atom_type_scat_dispersion_imag
_atom_type_scat_source
C C 0.0033 0.0016 'International Tables Vol C Tables 4.2.6.8 and 6.1.1.4'
H H 0.0000 0.0000 'International Tables Vol C Tables 4.2.6.8 and 6.1.1.4'
F F 0.0171 0.0103 'International Tables Vol C Tables 4.2.6.8 and 6.1.1.4'
O O 0.0106 0.0060 'International Tables Vol C Tables 4.2.6.8 and 6.1.1.4'
P P 0.1023 0.0942 'International Tables Vol C Tables 4.2.6.8 and 6.1.1.4'
Si Si 0.0817 0.0704 'International Tables Vol C Tables 4.2.6.8 and 6.1.1.4'
W W -0.8490 6.8722 'International Tables Vol C Tables 4.2.6.8 and 6.1.1.4'

loop_
_geom_angle_atom_site_label_1
_geom_angle_atom_site_label_2
_geom_angle_atom_site_label_3
_geom_angle
O1 C1 C3 110.7(4)
O1 C1 C2 98.5(3)
C3 C1 C2 114.1(4)
O1 C1 P 45.92(16)
C3 C1 P 124.4(3)
C2 C1 P 52.6(2)
O1 C1 H1A 111.0
C3 C1 H1A 111.0
C2 C1 H1A 111.0
P C1 H1A 124.3
C1 C2 P 86.6(3)
C1 C2 H2A 114.2
P C2 H2A 114.2
C1 C2 H2B 114.2
P C2 H2B 114.2
H2A C2 H2B 111.4
F2 C3 F1 107.1(4)
F2 C3 F3 107.7(3)
F1 C3 F3 107.3(4)
F2 C3 C1 110.0(4)
F1 C3 C1 111.5(4)
F3 C3 C1 113.0(4)
P C4 Si2 115.9(2)
P C4 Si1 115.2(2)
Si2 C4 Si1 116.6(2)
P C4 H4A 101.8
Si2 C4 H4A 101.8
Si1 C4 H4A 101.8
Si1 C5 H5A 109.5
Si1 C5 H5B 109.5
H5A C5 H5B 109.5
Si1 C5 H5C 109.5
H5A C5 H5C 109.5
H5B C5 H5C 109.5
Si1 C6 H6A 109.5
Si1 C6 H6B 109.5
H6A C6 H6B 109.5
Si1 C6 H6C 109.5
H6A C6 H6C 109.5
H6B C6 H6C 109.5
Si1 C7 H7A 109.5
Si1 C7 H7B 109.5
H7A C7 H7B 109.5
Si1 C7 H7C 109.5
H7A C7 H7C 109.5
H7B C7 H7C 109.5
Si2 C8 H8A 109.5
Si2 C8 H8B 109.5
H8A C8 H8B 109.5
Si2 C8 H8C 109.5
H8A C8 H8C 109.5
H8B C8 H8C 109.5
Si2 C9 H9A 109.5
Si2 C9 H9B 109.5
H9A C9 H9B 109.5
Si2 C9 H9C 109.5
H9A C9 H9C 109.5
H9B C9 H9C 109.5
Si2 C10 H10A 109.5
Si2 C10 H10B 109.5
H10A C10 H10B 109.5
Si2 C10 H10C 109.5
H10A C10 H10C 109.5
H10B C10 H10C 109.5
O2 C11 W 178.5(4)
O3 C12 W 176.7(4)
O4 C13 W 177.4(4)
O5 C14 W 177.4(4)
O6 C15 W 178.7(5)
C1 O1 P 96.1(2)
O1 P C4 108.24(16)
O1 P C2 78.83(17)
C4 P C2 108.5(2)
O1 P C1 37.99(14)
C4 P C1 114.83(18)
C2 P C1 40.86(17)
O1 P W 114.28(11)
C4 P W 116.32(13)
C2 P W 124.24(15)
C1 P W 128.06(13)
C6 Si1 C7 111.1(2)
C6 Si1 C5 107.6(2)
C7 Si1 C5 107.0(2)
C6 Si1 C4 106.98(19)
C7 Si1 C4 111.86(19)
C5 Si1 C4 112.29(18)
C9 Si2 C10 110.1(2)
C9 Si2 C8 107.3(2)
C10 Si2 C8 109.3(2)
C9 Si2 C4 107.64(18)
C10 Si2 C4 113.16(19)
C8 Si2 C4 109.2(2)
C11 W C13 90.98(17)
C11 W C14 90.84(17)
C13 W C14 88.19(18)
C11 W C12 89.62(17)
C13 W C12 87.15(18)
C14 W C12 175.32(19)
C11 W C15 88.02(19)
C13 W C15 178.5(2)
C14 W C15 90.8(2)
C12 W C15 93.9(2)
C11 W P 177.25(12)
C13 W P 91.46(13)
C14 W P 87.98(12)
C12 W P 91.76(12)
C15 W P 89.52(14)

loop_
_geom_bond_atom_site_label_1
_geom_bond_atom_site_label_2
_geom_bond_distance
C1 O1 1.446(5)
C1 C3 1.499(6)
C1 C2 1.531(6)
C1 P 2.336(4)
C1 H1A 1.0000
C2 P 1.858(4)
C2 H2A 0.9900
C2 H2B 0.9900
C3 F2 1.332(5)
C3 F1 1.339(5)
C3 F3 1.342(6)
C4 P 1.802(4)
C4 Si2 1.911(4)
C4 Si1 1.919(4)
C4 H4A 1.0000
C5 Si1 1.875(4)
C5 H5A 0.9800
C5 H5B 0.9800
C5 H5C 0.9800
C6 Si1 1.854(4)
C6 H6A 0.9800
C6 H6B 0.9800
C6 H6C 0.9800
C7 Si1 1.872(4)
C7 H7A 0.9800
C7 H7B 0.9800
C7 H7C 0.9800
C8 Si2 1.868(5)
C8 H8A 0.9800
C8 H8B 0.9800
C8 H8C 0.9800
C9 Si2 1.859(4)
C9 H9A 0.9800
C9 H9B 0.9800
C9 H9C 0.9800
C10 Si2 1.863(4)
C10 H10A 0.9800
C10 H10B 0.9800
C10 H10C 0.9800
C11 O2 1.150(5)
C11 W 2.017(4)
C12 O3 1.138(5)
C12 W 2.047(4)
C13 O4 1.148(5)
C13 W 2.036(5)
C14 O5 1.145(5)
C14 W 2.046(5)
C15 O6 1.125(5)
C15 W 2.048(5)
O1 P 1.687(3)
P W 2.4672(11)

loop_
_geom_torsion_atom_site_label_1
_geom_torsion_atom_site_label_2
_geom_torsion_atom_site_label_3
_geom_torsion_atom_site_label_4
_geom_torsion
O1 C1 C2 P 1.4(3)
C3 C1 C2 P -115.8(4)
O1 C1 C3 F2 179.5(3)
C2 C1 C3 F2 -70.5(5)
P C1 C3 F2 -130.5(3)
O1 C1 C3 F1 60.9(5)
C2 C1 C3 F1 170.8(4)
P C1 C3 F1 110.9(4)
O1 C1 C3 F3 -60.2(5)
C2 C1 C3 F3 49.8(5)
P C1 C3 F3 -10.2(6)
C3 C1 O1 P 118.3(3)
C2 C1 O1 P -1.6(3)
C1 O1 P C4 107.2(3)
C1 O1 P C2 1.3(3)
C1 O1 P W -121.4(2)
Si2 C4 P O1 10.3(3)
Si1 C4 P O1 -130.9(2)
Si2 C4 P C2 94.2(3)
Si1 C4 P C2 -46.9(3)
Si2 C4 P C1 50.6(3)
Si1 C4 P C1 -90.5(2)
Si2 C4 P W -119.99(18)
Si1 C4 P W 98.9(2)
C1 C2 P O1 -1.2(2)
C1 C2 P C4 -106.9(3)
C1 C2 P W 110.7(2)
C3 C1 P O1 -86.2(4)
C2 C1 P O1 178.1(4)
O1 C1 P C4 -88.2(3)
C3 C1 P C4 -174.4(3)
C2 C1 P C4 89.9(3)
O1 C1 P C2 -178.1(4)
C3 C1 P C2 95.7(4)
O1 C1 P W 81.1(2)
C3 C1 P W -5.0(4)
C2 C1 P W -100.8(3)
P C4 Si1 C6 -135.9(2)
Si2 C4 Si1 C6 83.3(2)
P C4 Si1 C7 102.2(3)
Si2 C4 Si1 C7 -38.6(3)
P C4 Si1 C5 -18.1(3)
Si2 C4 Si1 C5 -158.9(2)
P C4 Si2 C9 171.4(2)
Si1 C4 Si2 C9 -48.0(3)
P C4 Si2 C10 -66.8(3)
Si1 C4 Si2 C10 73.8(3)
P C4 Si2 C8 55.2(3)
Si1 C4 Si2 C8 -164.2(2)
O2 C11 W C13 -178(100)
O2 C11 W C14 94(15)
O2 C11 W C12 -90(15)
O2 C11 W C15 3(15)
O2 C11 W P 30(17)
O4 C13 W C11 -25(8)
O4 C13 W C14 66(8)
O4 C13 W C12 -115(8)
O4 C13 W C15 21(14)
O4 C13 W P 154(8)
O5 C14 W C11 92(9)
O5 C14 W C13 1(9)
O5 C14 W C12 -4(10)
O5 C14 W C15 -180(100)
O5 C14 W P -90(9)
O3 C12 W C11 -77(7)
O3 C12 W C13 14(7)
O3 C12 W C14 19(9)
O3 C12 W C15 -165(7)
O3 C12 W P 105(7)
O6 C15 W C11 38(19)
O6 C15 W C13 -8(24)
O6 C15 W C14 -52(19)
O6 C15 W C12 128(19)
O6 C15 W P -140(19)
O1 P W C11 74(3)
C4 P W C11 -158(3)
C2 P W C11 -19(3)
C1 P W C11 33(3)
O1 P W C13 -78.33(16)
C4 P W C13 48.98(19)
C2 P W C13 -171.2(2)
C1 P W C13 -120.19(19)
O1 P W C14 9.80(17)
C4 P W C14 137.1(2)
C2 P W C14 -83.1(2)
C1 P W C14 -32.1(2)
O1 P W C12 -165.53(16)
C4 P W C12 -38.21(19)
C2 P W C12 101.6(2)
C1 P W C12 152.6(2)
O1 P W C15 100.59(19)
C4 P W C15 -132.1(2)
C2 P W C15 7.7(2)
C1 P W C15 58.7(2)
